data_7233657
loop_
_publ_author_name
'Xu, Yuan-Yi'
'Chen, Peng'
'Gao, Ting'
'Li, Hong-Feng'
'Yan, Peng-Fei'

_publ_section_title
;
 Improved luminescence properties by the self-assembly of lanthanide
 compounds with a 1-D chain structure for the sensing of CH3COOH and toxic
 HS&#x2212; anions
;
_journal_issue 39
_journal_name_full CrystEngComm
_journal_page_first 5965
_journal_paper_doi 10.1039/C9CE01077G
_journal_volume 21
_journal_year 2019
_chemical_formula_moiety 'C28 H22 F6 Gd N O7 S2'
_chemical_formula_sum 'C28 H22 F6 Gd N O7 S2'
_chemical_formula_weight 819.84
_space_group_crystal_system monoclinic
_space_group_IT_number 15
_space_group_name_Hall '-C 2yc'
_space_group_name_H-M_alt 'C 1 2/c 1'
_symmetry_space_group_name_Hall '-C 2yc'
_symmetry_space_group_name_H-M 'C 1 2/c 1'
_atom_sites_solution_hydrogens geom
_atom_sites_solution_primary iterative
_atom_sites_solution_secondary difmap
_audit_creation_date 2019-01-14
_audit_creation_method
;
Olex2 1.2
(compiled 2018.05.29 svn.r3508 for OlexSys, GUI svn.r5506)
;
_audit_update_record
;
2019-01-15 deposited with the CCDC.    2019-09-04 downloaded from the CCDC.
;
_cell_angle_alpha 90.00
_cell_angle_beta 103.120(5)
_cell_angle_gamma 90.00
_cell_formula_units_Z 8
_cell_length_a 18.4224(8)
_cell_length_b 16.1333(9)
_cell_length_c 21.6118(12)
_cell_measurement_reflns_used 3994
_cell_measurement_temperature 293
_cell_measurement_theta_max 29.1325
_cell_measurement_theta_min 3.1270
_cell_volume 6255.7(6)
_computing_cell_refinement
;
CrysAlisPro, Agilent Technologies,
Version 1.171.35.21 (release 20-01-2012 CrysAlis171 .NET)
(compiled Jan 23 2012,18:06:46)
;
_computing_data_collection
;
CrysAlisPro, Agilent Technologies,
Version 1.171.35.21 (release 20-01-2012 CrysAlis171 .NET)
(compiled Jan 23 2012,18:06:46)
;
_computing_data_reduction
;
CrysAlisPro, Agilent Technologies,
Version 1.171.35.21 (release 20-01-2012 CrysAlis171 .NET)
(compiled Jan 23 2012,18:06:46)
;
_computing_molecular_graphics 'Olex2 (Dolomanov et al., 2009)'
_computing_publication_material 'Olex2 (Dolomanov et al., 2009)'
_computing_structure_refinement 'ShelXL (Sheldrick, 2015)'
_computing_structure_solution 'olex2.solve (Bourhis et al., 2015)'
_diffrn_ambient_temperature 293
_diffrn_detector_area_resol_mean 16.1954
_diffrn_measured_fraction_theta_full 0.998
_diffrn_measured_fraction_theta_max 0.998
_diffrn_measurement_details
;
#__ type_ start__ end____ width___ exp.time_
  1 omega   46.00   75.00   1.0000   18.0000
omega____ theta____ kappa____ phi______ frames
    -       18.0103  178.0000    0.0000 29

#__ type_ start__ end____ width___ exp.time_
  2 omega  -93.00  -35.00   1.0000   18.0000
omega____ theta____ kappa____ phi______ frames
    -      -19.1040 -178.0000   90.0000 58

#__ type_ start__ end____ width___ exp.time_
  3 omega  -62.00   37.00   1.0000   18.0000
omega____ theta____ kappa____ phi______ frames
    -      -19.1040   19.0000  150.0000 99

#__ type_ start__ end____ width___ exp.time_
  4 omega  -13.00   50.00   1.0000   18.0000
omega____ theta____ kappa____ phi______ frames
    -      -19.1040   57.0000  -30.0000 63
;
_diffrn_measurement_device_type 'Xcalibur, Eos'
_diffrn_measurement_method '\w scans'
_diffrn_orient_matrix_UB_11 -0.0055405000
_diffrn_orient_matrix_UB_12 -0.0209672000
_diffrn_orient_matrix_UB_13 -0.0296000000
_diffrn_orient_matrix_UB_21 0.0326249000
_diffrn_orient_matrix_UB_22 0.0188387000
_diffrn_orient_matrix_UB_23 -0.0057970000
_diffrn_orient_matrix_UB_31 0.0216375000
_diffrn_orient_matrix_UB_32 -0.0337094000
_diffrn_orient_matrix_UB_33 0.0150130000
_diffrn_radiation_monochromator graphite
_diffrn_radiation_type MoK\a
_diffrn_radiation_wavelength 0.71073
_diffrn_reflns_av_R_equivalents 0.0485
_diffrn_reflns_av_unetI/netI 0.0645
_diffrn_reflns_limit_h_max 21
_diffrn_reflns_limit_h_min -18
_diffrn_reflns_limit_k_max 18
_diffrn_reflns_limit_k_min -19
_diffrn_reflns_limit_l_max 25
_diffrn_reflns_limit_l_min -24
_diffrn_reflns_number 12978
_diffrn_reflns_theta_full 25.00
_diffrn_reflns_theta_max 25.00
_diffrn_reflns_theta_min 3.13
_diffrn_source 'Enhance (Mo) X-ray Source'
_exptl_absorpt_coefficient_mu 2.335
_exptl_absorpt_correction_T_max 1.00000
_exptl_absorpt_correction_T_min 0.74261
_exptl_absorpt_correction_type multi-scan
_exptl_absorpt_process_details
;
CrysAlisPro, Agilent Technologies,
Version 1.171.35.21 (release 20-01-2012 CrysAlis171 .NET)
(compiled Jan 23 2012,18:06:46)
Empirical absorption correction using spherical harmonics,
 implemented in SCALE3 ABSPACK scaling algorithm.
;
_exptl_crystal_colour 'clear light yellow'
_exptl_crystal_colour_lustre clear
_exptl_crystal_colour_modifier light
_exptl_crystal_colour_primary yellow
_exptl_crystal_density_diffrn 1.741
_exptl_crystal_density_method 'not measured'
_exptl_crystal_description block
_exptl_crystal_F_000 3224
_exptl_crystal_size_max 0.24
_exptl_crystal_size_mid 0.22
_exptl_crystal_size_min 0.2
_refine_diff_density_max 1.229
_refine_diff_density_min -0.853
_refine_diff_density_rms 0.135
_refine_ls_extinction_method none
_refine_ls_goodness_of_fit_ref 1.114
_refine_ls_hydrogen_treatment constr
_refine_ls_matrix_type full
_refine_ls_number_parameters 407
_refine_ls_number_reflns 5508
_refine_ls_number_restraints 8
_refine_ls_restrained_S_all 1.125
_refine_ls_R_factor_all 0.0882
_refine_ls_R_factor_gt 0.0602
_refine_ls_shift/su_max 0.000
_refine_ls_shift/su_mean 0.000
_refine_ls_structure_factor_coef Fsqd
_refine_ls_weighting_details 'calc w=1/[\s^2^(Fo^2^)+(0.0598P)^2^+51.6781P] where P=(Fo^2^+2Fc^2^)/3'
_refine_ls_weighting_scheme calc
_refine_ls_wR_factor_gt 0.1442
_refine_ls_wR_factor_ref 0.1567
_reflns_number_gt 4154
_reflns_number_total 5508
_reflns_threshold_expression >2sigma(I)
_cod_data_source_file c9ce01077g2.cif
_cod_data_source_block 20161107-xyy-48
_cod_depositor_comments 'Adding full bibliography for 7233657.cif.'
_cod_database_code 7233657
_reflns_odcompleteness_completeness 99.76
_reflns_odcompleteness_iscentric 1
_reflns_odcompleteness_theta 26.32
_olex2_refinement_description
;
1. Fixed Uiso
 At 1.2 times of:
  All C(H) groups, All C(H,H) groups, All N(H) groups
 At 1.5 times of:
  All C(H,H,H) groups
2. Rigid bond restraints
 S1, C0AA
 with sigma for 1-2 distances of 0.0001 and sigma for 1-3 distances of 0.0001
 C2, C3
 with sigma for 1-2 distances of 0.0001 and sigma for 1-3 distances of 0.0001
3. Uiso/Uaniso restraints and constraints
Uanis(F2) \\sim Ueq: with sigma of 0.01 and sigma for terminal atoms of 0.02
4.a Secondary CH2 refined with riding coordinates:
 C26(H26A,H26B), C27(H27A,H27B), C28(H28A,H28B)
4.b Aromatic/amide H refined with riding coordinates:
 N1(H1), C6(H6), C25(H25), C20(H20), C13(H13), C21(H21), C23(H23), C1(H1A),
 C16(H16), C2(H2), C22(H22), C17(H17), C18(H18)
4.c Idealised Me refined as rotating group:
 C4(H4A,H4B,H4C)
;
_olex2_submission_special_instructions 'No special instructions were received'

loop_
_space_group_symop_id
_space_group_symop_operation_xyz
1 'x, y, z'
2 '-x, y, -z+1/2'
3 'x+1/2, y+1/2, z'
4 '-x+1/2, y+1/2, -z+1/2'
5 '-x, -y, -z'
6 'x, -y, z-1/2'
7 '-x+1/2, -y+1/2, -z'
8 'x+1/2, -y+1/2, z-1/2'

loop_
_atom_site_label
_atom_site_type_symbol
_atom_site_fract_x
_atom_site_fract_y
_atom_site_fract_z
_atom_site_U_iso_or_equiv
_atom_site_adp_type
_atom_site_occupancy
_atom_site_calc_flag
_atom_site_refinement_flags_posn
_atom_site_refinement_flags_adp
Gd1 Gd 0.27891(2) 0.37035(3) 0.49281(2) 0.04042(17) Uani 1 d . .
S1 S 0.3842(2) 0.2389(2) 0.70469(19) 0.0898(10) Uani 1 d . U
S2 S 0.3887(2) 0.2775(3) 0.3027(2) 0.1089(14) Uani 1 d . .
O1 O 0.3111(3) 0.3439(4) 0.6035(3) 0.0518(16) Uani 1 d . .
O3 O 0.1795(3) 0.2769(4) 0.4944(3) 0.0455(15) Uani 1 d . .
O6 O 0.3103(3) 0.3510(4) 0.3912(3) 0.0564(17) Uani 1 d . .
O9 O 0.0912(3) 0.1849(4) 0.4804(3) 0.0532(17) Uani 1 d . .
O5 O 0.1906(3) 0.4375(5) 0.4143(3) 0.0588(18) Uani 1 d . .
O2 O 0.2065(4) 0.4549(4) 0.5443(3) 0.0596(18) Uani 1 d . .
O7 O 0.3550(3) 0.4832(4) 0.5034(3) 0.0558(17) Uani 1 d . .
C3 C 0.2948(4) 0.3175(5) 0.7758(3) 0.0282(16) Uani 1 d . U
N1 N 0.4897(4) 0.4785(5) 0.5781(3) 0.0432(17) Uani 1 d . .
H1 H 0.4536 0.4505 0.5554 0.052 Uiso 1 calc R .
C19 C 0.3601(5) 0.5644(5) 0.5027(4) 0.042(2) Uani 1 d . .
C24 C 0.4273(5) 0.6039(5) 0.5332(4) 0.043(2) Uani 1 d . .
C10 C 0.1100(4) 0.2587(6) 0.4773(4) 0.042(2) Uani 1 d . .
C5 C 0.2829(5) 0.3543(6) 0.6502(4) 0.046(2) Uani 1 d . .
C7 C 0.1900(5) 0.4528(6) 0.5965(5) 0.055(3) Uani 1 d . .
C6 C 0.2220(6) 0.4086(6) 0.6491(5) 0.060(3) Uani 1 d . .
H6 H 0.2034 0.4140 0.6855 0.072 Uiso 1 calc R .
F4 F 0.0579(5) 0.4758(8) 0.3214(6) 0.166(5) Uani 1 d . .
C14 C 0.2884(5) 0.3833(6) 0.3368(5) 0.052(2) Uani 1 d . .
C25 C 0.4887(5) 0.5585(6) 0.5693(4) 0.046(2) Uani 1 d . .
H25 H 0.5313 0.5881 0.5880 0.055 Uiso 1 calc R .
C12 C 0.1867(6) 0.4614(7) 0.3589(5) 0.059(3) Uani 1 d . .
C20 C 0.3046(6) 0.6141(6) 0.4710(5) 0.059(3) Uani 1 d . .
H20 H 0.2606 0.5898 0.4488 0.071 Uiso 1 calc R .
C0AA C 0.3161(5) 0.3068(6) 0.7080(4) 0.055(2) Uani 1 d . U
F5 F 0.1087(6) 0.5722(8) 0.3739(5) 0.169(5) Uani 1 d . .
F6 F 0.1202(6) 0.5545(7) 0.2801(5) 0.154(4) Uani 1 d . .
C13 C 0.2319(6) 0.4403(7) 0.3200(5) 0.059(3) Uani 1 d . .
H13 H 0.2244 0.4654 0.2803 0.070 Uiso 1 calc R .
C21 C 0.3108(7) 0.6963(8) 0.4705(6) 0.072(3) Uani 1 d . .
H21 H 0.2703 0.7274 0.4494 0.086 Uiso 1 calc R .
C26 C 0.5461(6) 0.4320(7) 0.6228(5) 0.065(3) Uani 1 d . .
H26A H 0.5921 0.4635 0.6333 0.078 Uiso 1 calc R .
H26B H 0.5559 0.3799 0.6039 0.078 Uiso 1 calc R .
F1 F 0.1120(7) 0.5201(8) 0.6543(5) 0.186(6) Uani 1 d . .
C23 C 0.4334(6) 0.6909(6) 0.5315(5) 0.060(3) Uani 1 d . .
H23 H 0.4777 0.7162 0.5520 0.072 Uiso 1 calc R .
C1 C 0.3926(7) 0.2099(7) 0.7794(6) 0.076(4) Uani 1 d . .
H1A H 0.4255 0.1689 0.7987 0.091 Uiso 1 calc R .
C15 C 0.3256(6) 0.3546(7) 0.2860(5) 0.068(3) Uani 1 d . .
F2 F 0.0696(6) 0.4983(9) 0.5601(7) 0.201(6) Uani 1 d . U
C16 C 0.3149(6) 0.3770(8) 0.2229(5) 0.075(4) Uani 1 d . .
H16 H 0.2819 0.4187 0.2050 0.090 Uiso 1 calc R .
C11 C 0.1209(8) 0.5194(10) 0.3343(6) 0.084(4) Uani 1 d . .
C4 C 0.0544(5) 0.3240(7) 0.4562(6) 0.076(4) Uani 1 d . .
H4A H 0.0750 0.3657 0.4334 0.114 Uiso 1 calc GR .
H4B H 0.0410 0.3487 0.4925 0.114 Uiso 1 calc GR .
H4C H 0.0109 0.3005 0.4289 0.114 Uiso 1 calc GR .
C2 C 0.3473(6) 0.2511(7) 0.8100(6) 0.069(3) Uani 1 d . U
H2 H 0.3484 0.2388 0.8522 0.083 Uiso 1 calc R .
C22 C 0.3766(7) 0.7377(7) 0.5008(7) 0.076(4) Uani 1 d . .
H22 H 0.3804 0.7951 0.4996 0.092 Uiso 1 calc R .
C27 C 0.5180(8) 0.4153(9) 0.6832(6) 0.086(4) Uani 1 d . .
H27A H 0.4687 0.3907 0.6712 0.103 Uiso 1 calc R .
H27B H 0.5507 0.3752 0.7090 0.103 Uiso 1 calc R .
C8 C 0.1256(10) 0.5107(13) 0.6013(7) 0.116(7) Uani 1 d . .
F3 F 0.1411(10) 0.5872(8) 0.5881(8) 0.231(9) Uani 1 d . .
C17 C 0.3551(11) 0.3348(15) 0.1889(9) 0.132(7) Uani 1 d . .
H17 H 0.3532 0.3434 0.1460 0.159 Uiso 1 calc R .
C18 C 0.3997(10) 0.2765(14) 0.2266(9) 0.129(7) Uani 1 d . .
H18 H 0.4319 0.2410 0.2120 0.155 Uiso 1 calc R .
C28 C 0.5141(12) 0.4850(10) 0.7198(7) 0.125(6) Uani 1 d . .
H28A H 0.4840 0.5250 0.6917 0.150 Uiso 1 calc R .
H28B H 0.5642 0.5076 0.7310 0.150 Uiso 1 calc R .

loop_
_atom_site_aniso_label
_atom_site_aniso_U_11
_atom_site_aniso_U_22
_atom_site_aniso_U_33
_atom_site_aniso_U_23
_atom_site_aniso_U_13
_atom_site_aniso_U_12
Gd1 0.0376(2) 0.0442(3) 0.0408(3) 0.0009(2) 0.01170(17) -0.0030(2)
S1 0.098(2) 0.075(2) 0.089(3) 0.0076(18) 0.0056(19) 0.0024(18)
S2 0.079(2) 0.141(4) 0.112(3) -0.037(3) 0.030(2) 0.005(2)
O1 0.045(3) 0.067(4) 0.046(4) 0.005(3) 0.016(3) 0.017(3)
O3 0.031(3) 0.052(4) 0.055(4) -0.005(3) 0.011(3) -0.004(3)
O6 0.051(4) 0.070(5) 0.049(4) -0.003(3) 0.012(3) 0.001(3)
O9 0.034(3) 0.052(4) 0.076(5) -0.004(3) 0.016(3) -0.004(3)
O5 0.052(4) 0.081(5) 0.042(4) 0.014(4) 0.008(3) 0.008(3)
O2 0.069(4) 0.064(5) 0.044(4) -0.001(3) 0.009(3) 0.019(3)
O7 0.052(4) 0.045(4) 0.062(4) 0.009(3) -0.003(3) -0.011(3)
C3 0.033(4) 0.038(4) 0.011(3) 0.003(3) 0.000(3) -0.024(3)
N1 0.037(4) 0.061(5) 0.032(4) -0.003(4) 0.007(3) 0.001(3)
C19 0.053(5) 0.033(5) 0.047(5) 0.004(4) 0.024(4) -0.001(4)
C24 0.056(5) 0.036(5) 0.044(5) 0.003(4) 0.028(4) -0.004(4)
C10 0.037(4) 0.046(5) 0.045(5) 0.002(4) 0.014(4) 0.001(4)
C5 0.053(5) 0.045(5) 0.042(5) -0.010(4) 0.013(4) -0.006(4)
C7 0.061(6) 0.055(6) 0.045(6) -0.020(5) 0.002(5) 0.015(5)
C6 0.073(7) 0.060(6) 0.050(6) 0.008(5) 0.020(5) 0.014(5)
F4 0.064(5) 0.184(11) 0.227(13) 0.045(9) -0.015(6) 0.019(6)
C14 0.054(5) 0.062(6) 0.042(5) -0.011(5) 0.016(4) -0.027(5)
C25 0.045(5) 0.056(6) 0.041(5) -0.006(4) 0.016(4) -0.013(4)
C12 0.057(6) 0.072(7) 0.047(6) 0.005(5) 0.011(5) -0.017(5)
C20 0.088(7) 0.033(5) 0.057(6) 0.004(5) 0.017(6) -0.010(5)
C0AA 0.060(5) 0.061(6) 0.037(5) 0.000(5) -0.004(4) -0.026(3)
F5 0.184(10) 0.211(12) 0.096(7) -0.008(7) 0.002(7) 0.141(10)
F6 0.180(10) 0.181(10) 0.112(8) 0.087(7) 0.051(7) 0.079(8)
C13 0.060(6) 0.072(7) 0.042(6) 0.014(5) 0.006(5) -0.008(5)
C21 0.070(7) 0.075(8) 0.077(8) 0.020(6) 0.029(6) 0.040(6)
C26 0.060(6) 0.089(8) 0.048(6) 0.012(6) 0.019(5) 0.028(6)
F1 0.217(12) 0.249(13) 0.104(7) 0.000(8) 0.065(7) 0.170(11)
C23 0.066(6) 0.050(6) 0.072(7) 0.001(5) 0.032(6) -0.017(5)
C1 0.094(9) 0.051(7) 0.068(8) 0.009(6) -0.009(7) -0.011(6)
C15 0.052(6) 0.093(9) 0.063(7) -0.019(6) 0.021(5) -0.023(6)
F2 0.112(7) 0.252(12) 0.208(11) -0.132(10) -0.029(7) 0.105(8)
C16 0.071(7) 0.114(10) 0.048(6) -0.024(7) 0.029(5) -0.035(7)
C11 0.083(9) 0.109(11) 0.055(8) 0.025(8) 0.003(6) 0.019(8)
C4 0.040(5) 0.067(7) 0.122(11) 0.025(7) 0.022(6) 0.010(5)
C2 0.087(8) 0.060(7) 0.051(7) 0.014(5) -0.005(6) 0.007(5)
C22 0.100(9) 0.039(6) 0.106(10) 0.013(6) 0.054(8) 0.013(6)
C27 0.093(9) 0.097(10) 0.065(8) 0.011(7) 0.010(7) 0.024(8)
C8 0.131(13) 0.151(16) 0.052(8) -0.018(9) -0.011(8) 0.100(12)
F3 0.36(2) 0.118(9) 0.265(18) 0.080(11) 0.169(17) 0.158(13)
C17 0.122(15) 0.20(2) 0.092(13) -0.018(14) 0.054(12) -0.034(14)
C18 0.111(13) 0.181(19) 0.114(15) -0.092(14) 0.066(11) -0.047(13)
C28 0.216(19) 0.115(13) 0.058(9) -0.005(9) 0.059(11) -0.003(13)

loop_
_atom_type_symbol
_atom_type_description
_atom_type_scat_dispersion_real
_atom_type_scat_dispersion_imag
_atom_type_scat_source
C C 0.0033 0.0016 'International Tables Vol C Tables 4.2.6.8 and 6.1.1.4'
H H 0.0000 0.0000 'International Tables Vol C Tables 4.2.6.8 and 6.1.1.4'
F F 0.0171 0.0103 'International Tables Vol C Tables 4.2.6.8 and 6.1.1.4'
Gd Gd -0.1653 3.9035 'International Tables Vol C Tables 4.2.6.8 and 6.1.1.4'
N N 0.0061 0.0033 'International Tables Vol C Tables 4.2.6.8 and 6.1.1.4'
O O 0.0106 0.0060 'International Tables Vol C Tables 4.2.6.8 and 6.1.1.4'
S S 0.1246 0.1234 'International Tables Vol C Tables 4.2.6.8 and 6.1.1.4'

loop_
_geom_angle_atom_site_label_1
_geom_angle_atom_site_label_2
_geom_angle_atom_site_label_3
_geom_angle
_geom_angle_site_symmetry_1
_geom_angle_site_symmetry_3
O1 Gd1 Gd1 76.11(17) . 7_556
O1 Gd1 O3 83.6(2) . .
O1 Gd1 O3 73.5(2) . 7_556
O1 Gd1 O6 146.9(2) . .
O1 Gd1 O9 72.2(2) . 7_556
O1 Gd1 C10 69.0(2) . 7_556
O3 Gd1 Gd1 34.49(14) . 7_556
O3 Gd1 Gd1 32.71(12) 7_556 7_556
O3 Gd1 O3 67.2(2) . 7_556
O3 Gd1 O6 106.0(2) . .
O3 Gd1 O9 51.63(19) 7_556 7_556
O3 Gd1 O9 118.1(2) . 7_556
O3 Gd1 C10 92.8(2) . 7_556
O3 Gd1 C10 26.3(2) 7_556 7_556
O6 Gd1 Gd1 93.85(16) . 7_556
O6 Gd1 O3 81.2(2) . 7_556
O6 Gd1 O9 75.5(2) . 7_556
O6 Gd1 C10 78.8(2) . 7_556
O9 Gd1 Gd1 83.97(15) 7_556 7_556
O9 Gd1 C10 25.4(2) 7_556 7_556
O5 Gd1 Gd1 110.39(18) . 7_556
O5 Gd1 O1 142.3(2) . .
O5 Gd1 O3 83.9(2) . .
O5 Gd1 O3 132.0(2) . 7_556
O5 Gd1 O6 70.7(2) . .
O5 Gd1 O9 143.9(2) . 7_556
O5 Gd1 O2 72.5(2) . .
O5 Gd1 C10 147.0(2) . 7_556
O2 Gd1 Gd1 109.37(18) . 7_556
O2 Gd1 O1 70.5(2) . .
O2 Gd1 O3 133.8(2) . 7_556
O2 Gd1 O3 80.8(2) . .
O2 Gd1 O6 141.5(2) . .
O2 Gd1 O9 135.5(2) . 7_556
O2 Gd1 C10 139.5(2) . 7_556
O7 Gd1 Gd1 157.47(16) . 7_556
O7 Gd1 O1 92.0(2) . .
O7 Gd1 O3 125.7(2) . 7_556
O7 Gd1 O3 164.5(2) . .
O7 Gd1 O6 85.8(2) . .
O7 Gd1 O9 74.1(2) . 7_556
O7 Gd1 O5 90.8(2) . .
O7 Gd1 O2 83.7(3) . .
O7 Gd1 C10 99.5(2) . 7_556
C10 Gd1 Gd1 58.54(17) 7_556 7_556
C1 S1 C0AA 92.7(6) . .
C15 S2 C18 91.6(9) . .
C5 O1 Gd1 137.6(6) . .
Gd1 O3 Gd1 112.8(2) . 7_556
C10 O3 Gd1 94.3(5) . 7_556
C10 O3 Gd1 149.6(6) . .
C14 O6 Gd1 134.4(6) . .
C10 O9 Gd1 95.2(5) . 7_556
C12 O5 Gd1 136.3(7) . .
C7 O2 Gd1 134.4(6) . .
C19 O7 Gd1 147.1(6) . .
C2 C3 C0AA 96.2(8) . .
C25 N1 H1 116.9 . .
C25 N1 C26 126.2(8) . .
C26 N1 H1 116.9 . .
O7 C19 C24 120.1(8) . .
O7 C19 C20 123.3(9) . .
C20 C19 C24 116.6(8) . .
C19 C24 C25 121.7(8) . .
C23 C24 C19 120.2(9) . .
C23 C24 C25 118.0(9) . .
O3 C10 Gd1 59.4(4) . 7_556
O3 C10 C4 120.3(8) . .
O9 C10 Gd1 59.4(4) . 7_556
O9 C10 O3 118.4(8) . .
O9 C10 C4 121.4(8) . .
C4 C10 Gd1 174.8(7) . 7_556
O1 C5 C6 122.9(9) . .
O1 C5 C0AA 116.5(9) . .
C6 C5 C0AA 120.7(9) . .
O2 C7 C6 129.0(9) . .
O2 C7 C8 113.6(10) . .
C6 C7 C8 117.4(10) . .
C5 C6 H6 119.0 . .
C7 C6 C5 122.0(9) . .
C7 C6 H6 119.0 . .
O6 C14 C13 125.7(9) . .
O6 C14 C15 116.9(10) . .
C13 C14 C15 117.4(10) . .
N1 C25 C24 124.9(8) . .
N1 C25 H25 117.5 . .
C24 C25 H25 117.5 . .
O5 C12 C13 127.6(10) . .
O5 C12 C11 113.1(10) . .
C13 C12 C11 119.3(10) . .
C19 C20 H20 118.7 . .
C21 C20 C19 122.5(11) . .
C21 C20 H20 118.7 . .
C3 C0AA S1 116.6(6) . .
C5 C0AA S1 118.3(7) . .
C5 C0AA C3 125.1(9) . .
C14 C13 H13 118.7 . .
C12 C13 C14 122.7(10) . .
C12 C13 H13 118.7 . .
C20 C21 H21 118.8 . .
C20 C21 C22 122.3(10) . .
C22 C21 H21 118.8 . .
N1 C26 H26A 109.9 . .
N1 C26 H26B 109.9 . .
N1 C26 C27 109.1(8) . .
H26A C26 H26B 108.3 . .
C27 C26 H26A 109.9 . .
C27 C26 H26B 109.9 . .
C24 C23 H23 119.4 . .
C22 C23 C24 121.2(10) . .
C22 C23 H23 119.4 . .
S1 C1 H1A 123.0 . .
C2 C1 S1 114.0(9) . .
C2 C1 H1A 123.0 . .
C14 C15 S2 118.8(9) . .
C16 C15 S2 110.0(9) . .
C16 C15 C14 131.2(11) . .
C15 C16 H16 122.1 . .
C17 C16 C15 115.8(15) . .
C17 C16 H16 122.1 . .
F4 C11 C12 109.5(12) . .
F5 C11 F4 102.5(13) . .
F5 C11 C12 115.2(11) . .
F5 C11 F6 110.6(14) . .
F6 C11 F4 102.2(12) . .
F6 C11 C12 115.2(12) . .
C10 C4 H4A 109.5 . .
C10 C4 H4B 109.5 . .
C10 C4 H4C 109.5 . .
H4A C4 H4B 109.5 . .
H4A C4 H4C 109.5 . .
H4B C4 H4C 109.5 . .
C3 C2 H2 119.8 . .
C1 C2 C3 120.3(10) . .
C1 C2 H2 119.8 . .
C21 C22 H22 121.4 . .
C23 C22 C21 117.1(10) . .
C23 C22 H22 121.4 . .
C26 C27 H27A 108.6 . .
C26 C27 H27B 108.6 . .
H27A C27 H27B 107.6 . .
C28 C27 C26 114.5(12) . .
C28 C27 H27A 108.6 . .
C28 C27 H27B 108.6 . .
F1 C8 C7 117.3(11) . .
F1 C8 F3 100.7(15) . .
F2 C8 C7 113.0(12) . .
F2 C8 F1 112.5(19) . .
F2 C8 F3 100.8(15) . .
F3 C8 C7 110.4(17) . .
C16 C17 H17 124.8 . .
C16 C17 C18 110.5(16) . .
C18 C17 H17 124.8 . .
S2 C18 H18 123.9 . .
C17 C18 S2 112.1(14) . .
C17 C18 H18 123.9 . .
C27 C28 C28 124.4(10) . 2_656
C27 C28 H28A 106.2 . .
C27 C28 H28B 106.2 . .
C28 C28 H28A 106.2 2_656 .
C28 C28 H28B 106.2 2_656 .
H28A C28 H28B 106.4 . .

loop_
_geom_bond_atom_site_label_1
_geom_bond_atom_site_label_2
_geom_bond_distance
_geom_bond_site_symmetry_2
Gd1 Gd1 4.0574(9) 7_556
Gd1 O1 2.369(6) .
Gd1 O3 2.492(6) 7_556
Gd1 O3 2.378(6) .
Gd1 O6 2.414(7) .
Gd1 O9 2.495(6) 7_556
Gd1 O5 2.334(6) .
Gd1 O2 2.356(7) .
Gd1 O7 2.277(6) .
Gd1 C10 2.888(8) 7_556
S1 C0AA 1.680(11) .
S1 C1 1.655(12) .
S2 C15 1.684(13) .
S2 C18 1.704(17) .
O1 C5 1.248(10) .
O3 Gd1 2.492(6) 7_556
O3 C10 1.284(9) .
O6 C14 1.267(11) .
O9 Gd1 2.495(6) 7_556
O9 C10 1.245(10) .
O5 C12 1.244(11) .
O2 C7 1.236(11) .
O7 C19 1.313(10) .
C3 C0AA 1.609(12) .
C3 C2 1.519(13) .
N1 H1 0.8600 .
N1 C25 1.305(11) .
N1 C26 1.455(11) .
C19 C24 1.416(12) .
C19 C20 1.356(13) .
C24 C25 1.422(13) .
C24 C23 1.409(13) .
C10 Gd1 2.888(8) 7_556
C10 C4 1.469(13) .
C5 C6 1.419(13) .
C5 C0AA 1.474(13) .
C7 C6 1.358(14) .
C7 C8 1.532(15) .
C6 H6 0.9300 .
F4 C11 1.332(16) .
C14 C13 1.375(14) .
C14 C15 1.493(14) .
C25 H25 0.9300 .
C12 C13 1.354(14) .
C12 C11 1.528(16) .
C20 H20 0.9300 .
C20 C21 1.331(15) .
F5 C11 1.264(16) .
F6 C11 1.298(14) .
C13 H13 0.9300 .
C21 H21 0.9300 .
C21 C22 1.408(17) .
C26 H26A 0.9700 .
C26 H26B 0.9700 .
C26 C27 1.533(15) .
F1 C8 1.236(16) .
C23 H23 0.9300 .
C23 C22 1.338(15) .
C1 H1A 0.9300 .
C1 C2 1.350(16) .
C15 C16 1.383(16) .
F2 C8 1.216(17) .
C16 H16 0.9300 .
C16 C17 1.34(2) .
C4 H4A 0.9600 .
C4 H4B 0.9600 .
C4 H4C 0.9600 .
C2 H2 0.9300 .
C22 H22 0.9300 .
C27 H27A 0.9700 .
C27 H27B 0.9700 .
C27 C28 1.385(18) .
C8 F3 1.31(2) .
C17 H17 0.9300 .
C17 C18 1.39(3) .
C18 H18 0.9300 .
C28 C28 1.51(3) 2_656
C28 H28A 0.9700 .
C28 H28B 0.9700 .
